data_2206310
loop_
_publ_author_name
'Cai-Feng Ding'
'Mei Zhu'
'Xue-Mei Li'
'Shu-Sheng Zhang'
'Hong Xu'
'Ping-Kai Ouyang'

_publ_section_title
;
 <i>N</i>,<i>N</i>'-Bis(4-pyridylformyl)piperazine
;
_journal_issue 7
_journal_name_full 'Acta Crystallographica Section E'
_journal_page_first o1981
_journal_page_last o1982
_journal_paper_doi 10.1107/S1600536805016958
_journal_volume 61
_journal_year 2005
_chemical_formula_iupac 'C16 H16 N4 O2'
_chemical_formula_moiety 'C16 H16 N4 O2'
_chemical_formula_sum 'C16 H16 N4 O2'
_chemical_formula_weight 296.32
_chemical_name_systematic
;
N,N'-Bis(4-pyridylformyl)piperazine
;
_space_group_IT_number 14
_symmetry_cell_setting monoclinic
_symmetry_space_group_name_Hall '-P 2ybc'
_symmetry_space_group_name_H-M 'P 1 21/c 1'
_atom_sites_solution_hydrogens difmap
_atom_sites_solution_primary direct
_atom_sites_solution_secondary difmap
_audit_creation_method SHELXL-97
_cell_angle_alpha 90.00
_cell_angle_beta 123.255(17)
_cell_angle_gamma 90.00
_cell_formula_units_Z 2
_cell_length_a 9.206(3)
_cell_length_b 8.282(3)
_cell_length_c 11.347(3)
_cell_measurement_reflns_used 1942
_cell_measurement_temperature 293(2)
_cell_measurement_theta_max 26.0
_cell_measurement_theta_min 3.3
_cell_volume 723.5(4)
_computing_cell_refinement 'SAINT (Siemens, 1996)'
_computing_data_collection 'SMART (Siemens, 1996)'
_computing_data_reduction SAINT
_computing_molecular_graphics SHELXTL
_computing_publication_material 'SHELXTL, PARST (Nardelli, 1995) and PLATON (Spek, 1990)'
_computing_structure_refinement SHELXTL
_computing_structure_solution 'SHELXTL (Sheldrick, 1997)'
_diffrn_ambient_temperature 293(2)
_diffrn_detector_area_resol_mean 8.33
_diffrn_measured_fraction_theta_full 0.987
_diffrn_measured_fraction_theta_max 0.987
_diffrn_measurement_device_type 'Siemens SMART 1000 CCD area-detector'
_diffrn_measurement_method \w
_diffrn_radiation_monochromator graphite
_diffrn_radiation_source 'fine-focus sealed tube'
_diffrn_radiation_type MoK\a
_diffrn_radiation_wavelength 0.71073
_diffrn_reflns_av_R_equivalents 0.0175
_diffrn_reflns_av_sigmaI/netI 0.0198
_diffrn_reflns_limit_h_max 9
_diffrn_reflns_limit_h_min -11
_diffrn_reflns_limit_k_max 10
_diffrn_reflns_limit_k_min -7
_diffrn_reflns_limit_l_max 14
_diffrn_reflns_limit_l_min -14
_diffrn_reflns_number 3862
_diffrn_reflns_theta_full 26.06
_diffrn_reflns_theta_max 26.06
_diffrn_reflns_theta_min 2.65
_diffrn_standards_decay_% 0
_diffrn_standards_number 0
_exptl_absorpt_coefficient_mu 0.093
_exptl_absorpt_correction_T_max 0.9880
_exptl_absorpt_correction_T_min 0.9726
_exptl_absorpt_correction_type multi-scan
_exptl_absorpt_process_details '(SADABS; Sheldrick, 1996)'
_exptl_crystal_colour yellow
_exptl_crystal_density_diffrn 1.360
_exptl_crystal_density_method 'not measured'
_exptl_crystal_description column
_exptl_crystal_F_000 312
_exptl_crystal_size_max 0.30
_exptl_crystal_size_mid 0.28
_exptl_crystal_size_min 0.13
_refine_diff_density_max 0.188
_refine_diff_density_min -0.261
_refine_ls_extinction_method none
_refine_ls_goodness_of_fit_ref 1.085
_refine_ls_hydrogen_treatment refall
_refine_ls_matrix_type full
_refine_ls_number_parameters 132
_refine_ls_number_reflns 1410
_refine_ls_number_restraints 0
_refine_ls_restrained_S_all 1.085
_refine_ls_R_factor_all 0.0480
_refine_ls_R_factor_gt 0.0442
_refine_ls_shift/su_max 0.000
_refine_ls_shift/su_mean 0.000
_refine_ls_structure_factor_coef Fsqd
_refine_ls_weighting_details 'calc w = 1/[\s^2^(Fo^2^)+(0.0633P)^2^+0.1396P] where P = (Fo^2^+2Fc^2^)/3'
_refine_ls_weighting_scheme calc
_refine_ls_wR_factor_gt 0.1133
_refine_ls_wR_factor_ref 0.1173
_reflns_number_gt 1270
_reflns_number_total 1410
_reflns_threshold_expression I>2\s(I)
_cod_data_source_file wk6051.cif
_cod_data_source_block I
_cod_depositor_comments
;
The following automatic conversions were performed:
'_symmetry_cell_setting' value 'Monoclinic' changed to 'monoclinic'
according to '/home/saulius/struct/CIF-dictionaries/cif_core.dic'
dictionary named 'cif_core.dic' version 2.4.1 from 2010-06-29.

Automatic conversion script
Id: cif_fix_enum 1527 2010-12-29 10:47:43Z saulius 

The following automatic conversions were performed:

'_symmetry_cell_setting' value 'Monoclinic' changed to 'monoclinic'
according to /home/saulius/struct/CIF-dictionaries/cif_core.dic
dictionary named 'cif_core.dic' version 2.4.1 from 2010-06-29.

Automatic conversion script
Id: cif_fix_values 1715 2011-07-08 13:25:40Z adriana 
;
_cod_original_sg_symbol_H-M 'P 21/c'
_cod_database_code 2206310
_cod_database_fobs_code 2206310

loop_
_symmetry_equiv_pos_as_xyz
'x, y, z'
'-x, y+1/2, -z+1/2'
'-x, -y, -z'
'x, -y-1/2, z-1/2'

loop_
_atom_site_label
_atom_site_fract_x
_atom_site_fract_y
_atom_site_fract_z
_atom_site_U_iso_or_equiv
_atom_site_adp_type
_atom_site_calc_flag
_atom_site_occupancy
_atom_site_type_symbol
O1 -0.63127(13) -0.36622(17) -0.78747(11) 0.0606(4) Uani d 1 O
N1 -0.03615(18) -0.37458(19) -0.35911(14) 0.0580(4) Uani d 1 N
N2 -0.48331(13) -0.39803(14) -0.89267(11) 0.0368(3) Uani d 1 N
C1 -0.18930(19) -0.2790(2) -0.59742(16) 0.0446(4) Uani d 1 C
C2 -0.0482(2) -0.2802(2) -0.45952(17) 0.0531(4) Uani d 1 C
C3 -0.1706(2) -0.4721(2) -0.39759(17) 0.0557(4) Uani d 1 C
C4 -0.3170(2) -0.47896(18) -0.53186(15) 0.0444(4) Uani d 1 C
C5 -0.32754(16) -0.38132(16) -0.63562(13) 0.0349(3) Uani d 1 C
C6 -0.49361(17) -0.38275(16) -0.77910(14) 0.0366(3) Uani d 1 C
C7 -0.32910(16) -0.44696(19) -0.89050(14) 0.0378(3) Uani d 1 C
C8 -0.64038(17) -0.39218(18) -1.03547(13) 0.0387(4) Uani d 1 C
H7B -0.302(2) -0.360(2) -0.9409(18) 0.051(4) Uiso d 1 H
H7A -0.230(2) -0.4583(18) -0.7943(16) 0.039(4) Uiso d 1 H
H8B -0.739(2) -0.3680(18) -1.0300(17) 0.043(4) Uiso d 1 H
H4 -0.414(2) -0.553(2) -0.5538(18) 0.058(5) Uiso d 1 H
H2 0.049(2) -0.208(2) -0.4289(19) 0.063(5) Uiso d 1 H
H3 -0.159(3) -0.539(3) -0.324(2) 0.071(6) Uiso d 1 H
H8A -0.621(2) -0.308(2) -1.0900(18) 0.053(5) Uiso d 1 H
H1 -0.194(2) -0.207(2) -0.6660(19) 0.059(5) Uiso d 1 H

loop_
_atom_site_aniso_label
_atom_site_aniso_U_11
_atom_site_aniso_U_22
_atom_site_aniso_U_33
_atom_site_aniso_U_12
_atom_site_aniso_U_13
_atom_site_aniso_U_23
O1 0.0349(6) 0.1070(11) 0.0402(6) 0.0085(6) 0.0208(5) -0.0041(6)
N1 0.0442(8) 0.0736(10) 0.0366(7) 0.0130(7) 0.0097(6) -0.0035(6)
N2 0.0301(6) 0.0475(7) 0.0276(6) 0.0064(5) 0.0126(5) -0.0021(5)
C1 0.0418(8) 0.0566(9) 0.0387(7) -0.0050(7) 0.0242(6) -0.0061(7)
C2 0.0359(8) 0.0725(11) 0.0467(9) -0.0062(7) 0.0199(7) -0.0178(8)
C3 0.0628(10) 0.0546(10) 0.0371(8) 0.0115(8) 0.0193(8) 0.0083(7)
C4 0.0490(8) 0.0422(8) 0.0382(7) 0.0005(6) 0.0214(7) 0.0004(6)
C5 0.0338(7) 0.0403(7) 0.0298(7) 0.0044(5) 0.0170(6) -0.0037(5)
C6 0.0332(7) 0.0424(8) 0.0326(7) 0.0028(5) 0.0170(6) -0.0024(5)
C7 0.0277(6) 0.0522(8) 0.0301(7) 0.0015(6) 0.0136(6) -0.0026(6)
C8 0.0316(7) 0.0507(9) 0.0286(7) 0.0101(6) 0.0131(6) 0.0010(6)

loop_
_atom_type_symbol
_atom_type_description
_atom_type_scat_dispersion_real
_atom_type_scat_dispersion_imag
_atom_type_scat_source
C C 0.0033 0.0016 'International Tables Vol C Tables 4.2.6.8 and 6.1.1.4'
H H 0.0000 0.0000 'International Tables Vol C Tables 4.2.6.8 and 6.1.1.4'
N N 0.0061 0.0033 'International Tables Vol C Tables 4.2.6.8 and 6.1.1.4'
O O 0.0106 0.0060 'International Tables Vol C Tables 4.2.6.8 and 6.1.1.4'

loop_
_geom_angle_atom_site_label_1
_geom_angle_atom_site_label_2
_geom_angle_atom_site_label_3
_geom_angle_site_symmetry_1
_geom_angle_site_symmetry_3
_geom_angle
_geom_angle_publ_flag
C3 N1 C2 . . 116.53(14) ?
C6 N2 C7 . . 125.84(11) yes
C6 N2 C8 . . 120.62(11) yes
C7 N2 C8 . . 112.80(10) yes
C2 C1 C5 . . 118.80(15) ?
C2 C1 H1 . . 121.3(11) ?
C5 C1 H1 . . 119.9(11) ?
N1 C2 C1 . . 123.89(16) ?
N1 C2 H2 . . 115.2(11) ?
C1 C2 H2 . . 120.9(11) ?
N1 C3 C4 . . 123.88(16) ?
N1 C3 H3 . . 115.1(12) ?
C4 C3 H3 . . 121.1(12) ?
C3 C4 C5 . . 119.10(15) ?
C3 C4 H4 . . 120.2(10) ?
C5 C4 H4 . . 120.8(10) ?
C1 C5 C4 . . 117.79(13) ?
C1 C5 C6 . . 123.91(12) ?
C4 C5 C6 . . 118.10(12) ?
O1 C6 N2 . . 123.22(12) ?
O1 C6 C5 . . 118.52(12) ?
N2 C6 C5 . . 118.23(11) yes
N2 C7 C8 . 3_443 110.52(11) ?
N2 C7 H7B . . 109.1(9) ?
C8 C7 H7B 3_443 . 109.5(9) ?
N2 C7 H7A . . 110.4(9) ?
C8 C7 H7A 3_443 . 108.2(9) ?
H7B C7 H7A . . 109.1(13) ?
N2 C8 C7 . 3_443 110.73(11) ?
N2 C8 H8B . . 109.2(9) ?
C7 C8 H8B 3_443 . 108.8(9) ?
N2 C8 H8A . . 107.6(10) ?
C7 C8 H8A 3_443 . 108.0(10) ?
H8B C8 H8A . . 112.5(13) ?

loop_
_geom_bond_atom_site_label_1
_geom_bond_atom_site_label_2
_geom_bond_site_symmetry_2
_geom_bond_distance
_geom_bond_publ_flag
O1 C6 . 1.2255(17) yes
N1 C3 . 1.335(2) ?
N1 C2 . 1.335(2) ?
N2 C6 . 1.3490(17) yes
N2 C7 . 1.4636(16) yes
N2 C8 . 1.4660(17) yes
C1 C2 . 1.381(2) ?
C1 C5 . 1.386(2) ?
C1 H1 . 0.961(19) ?
C2 H2 . 0.96(2) ?
C3 C4 . 1.374(2) ?
C3 H3 . 0.95(2) ?
C4 C5 . 1.387(2) ?
C4 H4 . 0.996(19) ?
C5 C6 . 1.5028(18) yes
C7 C8 3_443 1.517(2) ?
C7 H7B . 1.034(17) ?
C7 H7A . 0.969(15) ?
C8 C7 3_443 1.517(2) ?
C8 H8B . 0.967(16) ?
C8 H8A . 1.010(18) ?

loop_
_geom_hbond_atom_site_label_D
_geom_hbond_atom_site_label_H
_geom_hbond_atom_site_label_A
_geom_hbond_site_symmetry_A
_geom_hbond_distance_DH
_geom_hbond_distance_HA
_geom_hbond_distance_DA
_geom_hbond_angle_DHA
_geom_hbond_publ_flag
C2 H2 O1 4_656 0.97(2) 2.54(2) 3.435(3) 154.0(10) yes
C7 H7A N1 3_544 0.97(2) 2.50(2) 3.327(2) 142.0(10) yes
C8 H8B O1 1_555 0.96(2) 2.36(2) 2.777(2) 105.0(10) yes

loop_
_geom_torsion_atom_site_label_1
_geom_torsion_atom_site_label_2
_geom_torsion_atom_site_label_3
_geom_torsion_atom_site_label_4
_geom_torsion_site_symmetry_4
_geom_torsion
C3 N1 C2 C1 . 0.0(2)
C5 C1 C2 N1 . -0.2(2)
C2 N1 C3 C4 . -0.3(2)
N1 C3 C4 C5 . 0.8(2)
C2 C1 C5 C4 . 0.6(2)
C2 C1 C5 C6 . 175.34(13)
C3 C4 C5 C1 . -1.0(2)
C3 C4 C5 C6 . -175.96(13)
C7 N2 C6 O1 . -168.19(14)
C8 N2 C6 O1 . 1.3(2)
C7 N2 C6 C5 . 13.6(2)
C8 N2 C6 C5 . -176.97(11)
C1 C5 C6 O1 . -125.43(16)
C4 C5 C6 O1 . 49.25(18)
C1 C5 C6 N2 . 52.88(18)
C4 C5 C6 N2 . -132.44(14)
C6 N2 C7 C8 3_443 114.72(15)
C8 N2 C7 C8 3_443 -55.44(17)
C6 N2 C8 C7 3_443 -115.18(14)
C7 N2 C8 C7 3_443 55.56(17)
